data_4070413
loop_
_publ_author_name
'Coe, Benjamin J.'
'Docherty, Rebecca J.'
'Foxon, Simon P.'
'Harper, Elizabeth C.'
'Helliwell, Madeleine'
'Raftery, James'
'Clays, Koen'
'Franz, Edith'
'Brunschwig, Bruce S.'

_publ_section_title
;
 Syntheses and Properties of Salts of Chromophores with Ferrocenyl
 Electron Donor Groups and Quaternary Nitrogen Acceptors
;
_journal_issue 24
_journal_name_full Organometallics
_journal_page_first 6880
_journal_paper_doi 10.1021/om9007955
_journal_volume 28
_journal_year 2009
_chemical_formula_sum 'C24 H22 F6 Fe N P'
_chemical_formula_weight 525.25
_space_group_IT_number 9
_symmetry_cell_setting monoclinic
_symmetry_space_group_name_Hall 'C -2yc'
_symmetry_space_group_name_H-M 'C 1 c 1'
_atom_sites_solution_hydrogens geom
_atom_sites_solution_primary direct
_atom_sites_solution_secondary difmap
_audit_creation_method SHELXL-97
_cell_angle_alpha 90.00
_cell_angle_beta 91.912(2)
_cell_angle_gamma 90.00
_cell_formula_units_Z 8
_cell_length_a 10.7330(9)
_cell_length_b 24.161(2)
_cell_length_c 17.3937(15)
_cell_measurement_reflns_used 2139
_cell_measurement_temperature 100(2)
_cell_measurement_theta_max 20.50
_cell_measurement_theta_min 2.35
_cell_volume 4508.0(7)
_computing_cell_refinement 'Bruker SMART'
_computing_data_collection 'Bruker SMART'
_computing_data_reduction 'Bruker SAINT'
_computing_molecular_graphics 'Bruker SHELXTL'
_computing_publication_material 'Bruker SHELXTL'
_computing_structure_refinement 'SHELXL-97 (Sheldrick, 1997)'
_computing_structure_solution 'SHELXS-97 (Sheldrick, 1990)'
_diffrn_ambient_temperature 100(2)
_diffrn_measured_fraction_theta_full 0.995
_diffrn_measured_fraction_theta_max 0.995
_diffrn_measurement_device_type 'CCD area detector'
_diffrn_measurement_method 'phi and omega scans'
_diffrn_radiation_monochromator graphite
_diffrn_radiation_source 'fine-focus sealed tube'
_diffrn_radiation_type MoK\a
_diffrn_radiation_wavelength 0.71073
_diffrn_reflns_av_R_equivalents 0.0574
_diffrn_reflns_av_sigmaI/netI 0.1053
_diffrn_reflns_limit_h_max 13
_diffrn_reflns_limit_h_min -12
_diffrn_reflns_limit_k_max 30
_diffrn_reflns_limit_k_min -30
_diffrn_reflns_limit_l_max 21
_diffrn_reflns_limit_l_min -17
_diffrn_reflns_number 13001
_diffrn_reflns_theta_full 26.48
_diffrn_reflns_theta_max 26.48
_diffrn_reflns_theta_min 1.69
_exptl_absorpt_coefficient_mu 0.802
_exptl_absorpt_correction_T_max 0.9241
_exptl_absorpt_correction_T_min 0.7949
_exptl_absorpt_correction_type multi-scan
_exptl_absorpt_process_details SADABS
_exptl_crystal_colour red
_exptl_crystal_density_diffrn 1.548
_exptl_crystal_density_method 'not measured'
_exptl_crystal_description plate
_exptl_crystal_F_000 2144
_exptl_crystal_size_max 0.30
_exptl_crystal_size_mid 0.20
_exptl_crystal_size_min 0.10
_refine_diff_density_max 0.469
_refine_diff_density_min -0.302
_refine_diff_density_rms 0.057
_refine_ls_abs_structure_details 'Flack H D (1983), Acta Cryst. A39, 876-881'
_refine_ls_abs_structure_Flack -0.001(17)
_refine_ls_extinction_method none
_refine_ls_goodness_of_fit_ref 0.816
_refine_ls_hydrogen_treatment constr
_refine_ls_matrix_type full
_refine_ls_number_parameters 594
_refine_ls_number_reflns 6363
_refine_ls_number_restraints 2
_refine_ls_restrained_S_all 0.816
_refine_ls_R_factor_all 0.0784
_refine_ls_R_factor_gt 0.0437
_refine_ls_shift/su_max 0.001
_refine_ls_shift/su_mean 0.000
_refine_ls_structure_factor_coef Fsqd
_refine_ls_weighting_details 'calc w=1/[\s^2^(Fo^2^)+(0.0278P)^2^+0.0000P] where P=(Fo^2^+2Fc^2^)/3'
_refine_ls_weighting_scheme calc
_refine_ls_wR_factor_gt 0.0768
_refine_ls_wR_factor_ref 0.0844
_reflns_number_gt 3859
_reflns_number_total 6363
_reflns_threshold_expression >2sigma(I)
_cod_data_source_file om9007955_si_001.cif
_cod_data_source_block '[1]PF6'
_cod_depositor_comments
;
The following automatic conversions were performed:

'_symmetry_cell_setting' value 'Monoclinic' changed to 'monoclinic'
according to /home/saulius/struct/CIF-dictionaries/cif_core.dic
dictionary named 'cif_core.dic' version 2.4.2 from 2011-04-26.

Automatic conversion script
Id: cif_fix_values 1715 2011-07-08 13:25:40Z adriana 
;
_cod_original_sg_symbol_H-M Cc
_cod_database_code 4070413

loop_
_symmetry_equiv_pos_as_xyz
'x, y, z'
'x, -y, z+1/2'
'x+1/2, y+1/2, z'
'x+1/2, -y+1/2, z+1/2'

loop_
_atom_site_label
_atom_site_type_symbol
_atom_site_fract_x
_atom_site_fract_y
_atom_site_fract_z
_atom_site_U_iso_or_equiv
_atom_site_adp_type
_atom_site_occupancy
_atom_site_symmetry_multiplicity
_atom_site_calc_flag
_atom_site_refinement_flags
_atom_site_disorder_assembly
_atom_site_disorder_group
Fe1 Fe 0.02351(7) 0.03405(3) 0.50968(5) 0.0405(2) Uani 1 1 d . . .
N1 N 0.0227(5) 0.53955(18) 0.5127(3) 0.0389(11) Uani 1 1 d . A .
C1 C 0.1549(5) 0.0948(2) 0.5182(3) 0.0304(13) Uani 1 1 d . . .
C2 C 0.1592(5) 0.0601(2) 0.5852(3) 0.0368(14) Uani 1 1 d . . .
H2 H 0.1466 0.0719 0.6365 0.044 Uiso 1 1 calc R . .
C3 C 0.1848(5) 0.0062(2) 0.5625(3) 0.0436(16) Uani 1 1 d . . .
H3 H 0.1938 -0.0250 0.5955 0.052 Uiso 1 1 calc R . .
C4 C 0.1950(5) 0.0058(3) 0.4812(3) 0.0421(16) Uani 1 1 d . . .
H4 H 0.2109 -0.0257 0.4504 0.050 Uiso 1 1 calc R . .
C5 C 0.1775(5) 0.0598(2) 0.4547(3) 0.0374(15) Uani 1 1 d . . .
H5 H 0.1803 0.0713 0.4025 0.045 Uiso 1 1 calc R . .
C6 C 0.1363(5) 0.1550(2) 0.5181(3) 0.0364(14) Uani 1 1 d . A .
C7 C 0.0691(5) 0.1818(3) 0.5765(3) 0.0475(17) Uani 1 1 d . . .
H7 H 0.0338 0.1599 0.6156 0.057 Uiso 1 1 calc R . .
C8 C 0.0535(6) 0.2375(3) 0.5784(4) 0.0563(19) Uani 1 1 d . A .
H8 H 0.0065 0.2539 0.6177 0.068 Uiso 1 1 calc R . .
C9 C 0.1068(6) 0.2707(3) 0.5225(5) 0.063(2) Uani 1 1 d . . .
C10 C 0.1732(6) 0.2450(2) 0.4638(4) 0.0497(18) Uani 1 1 d . A .
H10 H 0.2080 0.2670 0.4247 0.060 Uiso 1 1 calc R . .
C11 C 0.1884(5) 0.1885(2) 0.4621(3) 0.0400(15) Uani 1 1 d . . .
H11 H 0.2348 0.1721 0.4226 0.048 Uiso 1 1 calc R A .
C12 C 0.0782(8) 0.3290(5) 0.5342(6) 0.037(3) Uiso 0.67(2) 1 d P A 1
H12 H 0.0334 0.3396 0.5780 0.044 Uiso 0.67(2) 1 calc PR A 1
C13 C 0.1129(8) 0.3673(5) 0.4856(6) 0.040(3) Uiso 0.67(2) 1 d P A 1
H13 H 0.1582 0.3582 0.4414 0.048 Uiso 0.67(2) 1 calc PR A 1
C12B C 0.1180(17) 0.3369(9) 0.4942(12) 0.032(5) Uiso 0.33(2) 1 d P A 2
H12B H 0.1557 0.3488 0.4484 0.038 Uiso 0.33(2) 1 calc PR A 2
C13B C 0.0669(14) 0.3702(8) 0.5446(10) 0.030(7) Uiso 0.33(2) 1 d P A 2
H13B H 0.0333 0.3614 0.5930 0.036 Uiso 0.33(2) 1 calc PR A 2
C14 C 0.0764(8) 0.4284(3) 0.5036(8) 0.086(3) Uani 1 1 d . . .
C15 C 0.0427(7) 0.4523(4) 0.5732(6) 0.082(3) Uani 1 1 d . A .
H15 H 0.0380 0.4302 0.6181 0.098 Uiso 1 1 calc R . .
C16 C 0.0161(5) 0.5084(3) 0.5763(4) 0.0554(19) Uani 1 1 d . . .
H16 H -0.0068 0.5247 0.6234 0.067 Uiso 1 1 calc R A .
C17 C 0.0552(5) 0.5158(3) 0.4472(4) 0.0412(16) Uani 1 1 d . . .
H17 H 0.0597 0.5380 0.4023 0.049 Uiso 1 1 calc R A .
C18 C 0.0820(6) 0.4613(3) 0.4423(5) 0.065(2) Uani 1 1 d . A .
H18 H 0.1052 0.4462 0.3944 0.078 Uiso 1 1 calc R . .
C19 C -0.0038(6) 0.5988(2) 0.5150(4) 0.0607(19) Uani 1 1 d . . .
H19A H 0.0665 0.6194 0.4947 0.091 Uiso 1 1 calc R A .
H19B H -0.0165 0.6101 0.5683 0.091 Uiso 1 1 calc R . .
H19C H -0.0794 0.6067 0.4838 0.091 Uiso 1 1 calc R . .
C20 C -0.1269(6) 0.0426(3) 0.4366(4) 0.0562(19) Uani 1 1 d . . .
H20 H -0.1270 0.0586 0.3867 0.067 Uiso 1 1 calc R . .
C21 C -0.1079(6) -0.0130(4) 0.4532(4) 0.066(2) Uani 1 1 d . . .
H21 H -0.0929 -0.0414 0.4168 0.079 Uiso 1 1 calc R . .
C22 C -0.1146(6) -0.0204(3) 0.5328(4) 0.060(2) Uani 1 1 d . . .
H22 H -0.1038 -0.0542 0.5600 0.072 Uiso 1 1 calc R . .
C23 C -0.1406(6) 0.0319(3) 0.5653(4) 0.058(2) Uani 1 1 d . . .
H23 H -0.1524 0.0391 0.6182 0.070 Uiso 1 1 calc R . .
C24 C -0.1459(5) 0.0714(3) 0.5054(4) 0.0588(19) Uani 1 1 d . . .
H24 H -0.1598 0.1101 0.5106 0.071 Uiso 1 1 calc R . .
Fe2 Fe 0.69873(8) 0.28441(3) 0.44362(5) 0.0431(2) Uani 1 1 d . . .
N2 N 0.3963(4) 0.72751(19) 0.1875(3) 0.0367(12) Uani 1 1 d . . .
C25 C 0.6653(5) 0.2693(3) 0.3308(3) 0.0432(16) Uani 1 1 d . . .
H25 H 0.5852 0.2668 0.3061 0.052 Uiso 1 1 calc R . .
C26 C 0.7335(5) 0.2242(3) 0.3654(4) 0.0484(17) Uani 1 1 d . . .
H26 H 0.7071 0.1867 0.3675 0.058 Uiso 1 1 calc R . .
C27 C 0.8468(5) 0.2458(3) 0.3957(4) 0.0478(17) Uani 1 1 d . . .
H27 H 0.9101 0.2252 0.4222 0.057 Uiso 1 1 calc R . .
C28 C 0.8504(5) 0.3030(3) 0.3802(3) 0.0409(16) Uani 1 1 d . . .
H28 H 0.9169 0.3273 0.3943 0.049 Uiso 1 1 calc R . .
C29 C 0.7379(5) 0.3183(3) 0.3396(3) 0.0394(15) Uani 1 1 d . . .
C30 C 0.7005(5) 0.3746(2) 0.3153(3) 0.0341(14) Uani 1 1 d . . .
C31 C 0.7893(5) 0.4161(2) 0.3055(3) 0.0381(14) Uani 1 1 d . . .
H31 H 0.8752 0.4078 0.3139 0.046 Uiso 1 1 calc R . .
C32 C 0.7546(5) 0.4680(2) 0.2841(3) 0.0404(15) Uani 1 1 d . . .
H32 H 0.8172 0.4953 0.2781 0.049 Uiso 1 1 calc R . .
C33 C 0.6292(5) 0.4827(2) 0.2707(3) 0.0360(14) Uani 1 1 d . . .
C34 C 0.5407(5) 0.4405(2) 0.2792(3) 0.0342(14) Uani 1 1 d . . .
H34 H 0.4549 0.4485 0.2703 0.041 Uiso 1 1 calc R . .
C35 C 0.5751(5) 0.3888(3) 0.2998(3) 0.0386(15) Uani 1 1 d . . .
H35 H 0.5128 0.3611 0.3039 0.046 Uiso 1 1 calc R . .
C36 C 0.5955(5) 0.5391(2) 0.2508(3) 0.0379(14) Uani 1 1 d . . .
H36 H 0.6627 0.5644 0.2469 0.046 Uiso 1 1 calc R . .
C37 C 0.4819(6) 0.5598(3) 0.2374(3) 0.0396(15) Uani 1 1 d . . .
H37 H 0.4138 0.5348 0.2392 0.047 Uiso 1 1 calc R . .
C38 C 0.4527(5) 0.6172(3) 0.2203(3) 0.0382(15) Uani 1 1 d . . .
C39 C 0.5437(5) 0.6595(3) 0.2199(3) 0.0444(16) Uani 1 1 d . . .
H39 H 0.6285 0.6501 0.2304 0.053 Uiso 1 1 calc R . .
C40 C 0.5138(5) 0.7127(3) 0.2050(3) 0.0414(15) Uani 1 1 d . . .
H40 H 0.5773 0.7401 0.2070 0.050 Uiso 1 1 calc R . .
C41 C 0.3069(6) 0.6884(3) 0.1880(3) 0.0470(17) Uani 1 1 d . . .
H41 H 0.2230 0.6989 0.1767 0.056 Uiso 1 1 calc R . .
C42 C 0.3322(5) 0.6343(3) 0.2041(3) 0.0445(16) Uani 1 1 d . . .
H42 H 0.2661 0.6082 0.2042 0.053 Uiso 1 1 calc R . .
C43 C 0.3650(5) 0.7851(2) 0.1682(4) 0.0474(17) Uani 1 1 d . . .
H43A H 0.3920 0.8093 0.2108 0.071 Uiso 1 1 calc R . .
H43B H 0.2746 0.7886 0.1595 0.071 Uiso 1 1 calc R . .
H43C H 0.4074 0.7959 0.1215 0.071 Uiso 1 1 calc R . .
C44 C 0.5789(10) 0.2529(3) 0.5185(5) 0.080(3) Uani 1 1 d . . .
H44 H 0.5392 0.2179 0.5132 0.096 Uiso 1 1 calc R . .
C45 C 0.6938(11) 0.2636(5) 0.5560(5) 0.113(4) Uani 1 1 d . . .
H45 H 0.7468 0.2374 0.5814 0.136 Uiso 1 1 calc R . .
C46 C 0.7151(8) 0.3201(5) 0.5489(5) 0.088(3) Uani 1 1 d . . .
H46 H 0.7860 0.3394 0.5692 0.105 Uiso 1 1 calc R . .
C47 C 0.6172(8) 0.3437(3) 0.5079(4) 0.063(2) Uani 1 1 d . . .
H47 H 0.6085 0.3816 0.4939 0.076 Uiso 1 1 calc R . .
C48 C 0.5352(6) 0.3022(4) 0.4912(4) 0.066(2) Uani 1 1 d . . .
H48 H 0.4576 0.3069 0.4641 0.080 Uiso 1 1 calc R . .
P1 P 0.20104(15) 0.36792(7) 0.24493(10) 0.0412(4) Uani 1 1 d . . .
F1 F 0.3226(3) 0.36902(17) 0.1981(2) 0.0782(13) Uani 1 1 d . . .
F2 F 0.1902(5) 0.43122(19) 0.2324(3) 0.134(2) Uani 1 1 d . . .
F3 F 0.0807(3) 0.3666(2) 0.2916(2) 0.123(2) Uani 1 1 d . . .
F4 F 0.2150(6) 0.30557(17) 0.2578(3) 0.135(2) Uani 1 1 d . . .
F5 F 0.2766(3) 0.37953(16) 0.32229(19) 0.0691(11) Uani 1 1 d . . .
F6 F 0.1230(4) 0.3570(3) 0.1686(2) 0.122(2) Uani 1 1 d . . .
P2 P 0.43983(15) 0.13213(7) 0.27324(9) 0.0424(4) Uani 1 1 d . . .
F7 F 0.5310(4) 0.1642(2) 0.2205(2) 0.1075(18) Uani 1 1 d . . .
F8 F 0.4995(5) 0.1580(3) 0.3467(3) 0.154(3) Uani 1 1 d . . .
F9 F 0.3572(4) 0.09659(16) 0.3271(2) 0.0815(14) Uani 1 1 d . . .
F10 F 0.3652(3) 0.11282(18) 0.1999(2) 0.0784(13) Uani 1 1 d . . .
F11 F 0.5288(5) 0.0834(3) 0.2699(4) 0.187(4) Uani 1 1 d . . .
F12 F 0.3484(7) 0.1823(2) 0.2774(4) 0.170(3) Uani 1 1 d . . .

loop_
_atom_site_aniso_label
_atom_site_aniso_U_11
_atom_site_aniso_U_22
_atom_site_aniso_U_33
_atom_site_aniso_U_23
_atom_site_aniso_U_13
_atom_site_aniso_U_12
Fe1 0.0430(5) 0.0537(6) 0.0254(4) -0.0049(5) 0.0094(4) -0.0125(5)
N1 0.036(3) 0.042(3) 0.038(3) -0.002(3) -0.009(2) -0.004(2)
C1 0.034(3) 0.039(4) 0.018(3) 0.001(3) 0.006(2) -0.002(3)
C2 0.043(4) 0.050(4) 0.018(3) -0.004(3) 0.006(3) -0.001(3)
C3 0.056(4) 0.044(4) 0.032(4) 0.008(3) 0.013(3) -0.005(3)
C4 0.045(4) 0.049(4) 0.033(4) -0.006(3) 0.007(3) -0.003(3)
C5 0.049(4) 0.042(4) 0.022(4) -0.004(3) 0.010(3) -0.004(3)
C6 0.028(3) 0.049(4) 0.032(4) -0.005(3) -0.002(3) 0.000(3)
C7 0.043(4) 0.062(5) 0.036(4) -0.019(3) -0.006(3) -0.001(3)
C8 0.060(5) 0.057(5) 0.052(5) -0.023(4) 0.002(4) 0.008(4)
C9 0.053(5) 0.052(5) 0.082(6) -0.025(4) -0.035(4) 0.012(4)
C10 0.054(5) 0.038(4) 0.055(5) 0.010(3) -0.025(4) -0.007(3)
C11 0.042(4) 0.046(4) 0.032(4) 0.001(3) -0.003(3) 0.001(3)
C14 0.056(5) 0.049(5) 0.149(9) 0.017(7) -0.054(6) -0.017(4)
C15 0.043(5) 0.093(7) 0.108(8) 0.076(6) -0.029(5) -0.027(5)
C16 0.041(4) 0.091(6) 0.034(4) 0.019(4) -0.006(3) -0.013(4)
C17 0.040(4) 0.044(4) 0.040(4) 0.000(3) -0.003(3) 0.001(3)
C18 0.054(5) 0.058(5) 0.083(6) -0.019(5) -0.017(4) 0.010(4)
C19 0.070(5) 0.044(4) 0.066(5) -0.018(4) -0.016(4) 0.015(3)
C20 0.051(4) 0.087(6) 0.031(4) 0.007(4) 0.000(3) -0.026(4)
C21 0.056(5) 0.104(7) 0.040(5) -0.028(4) 0.017(4) -0.037(4)
C22 0.057(5) 0.066(5) 0.059(5) -0.013(4) 0.020(4) -0.027(4)
C23 0.046(4) 0.097(6) 0.033(4) -0.010(4) 0.012(3) -0.001(4)
C24 0.034(4) 0.080(5) 0.062(5) 0.002(4) -0.006(4) -0.020(4)
Fe2 0.0408(5) 0.0484(5) 0.0405(5) -0.0029(5) 0.0090(4) -0.0080(5)
N2 0.027(3) 0.045(3) 0.037(3) 0.001(2) 0.002(2) -0.009(2)
C25 0.031(3) 0.062(5) 0.037(4) -0.016(3) 0.001(3) -0.008(3)
C26 0.040(4) 0.040(4) 0.066(5) -0.008(3) 0.002(3) -0.001(3)
C27 0.028(4) 0.065(5) 0.049(4) -0.008(3) -0.001(3) 0.000(3)
C28 0.032(4) 0.052(4) 0.039(4) -0.012(3) 0.010(3) -0.017(3)
C29 0.024(3) 0.063(4) 0.031(4) -0.009(3) 0.009(3) -0.015(3)
C30 0.038(4) 0.037(4) 0.028(3) -0.007(3) 0.004(3) -0.004(3)
C31 0.032(3) 0.051(4) 0.032(4) -0.016(3) 0.006(3) -0.006(3)
C32 0.036(4) 0.058(4) 0.027(3) -0.012(3) 0.005(3) -0.008(3)
C33 0.031(3) 0.054(4) 0.023(3) -0.004(3) 0.002(3) -0.012(3)
C34 0.023(3) 0.051(4) 0.028(4) -0.005(3) -0.002(3) -0.005(3)
C35 0.030(3) 0.059(4) 0.027(4) -0.011(3) 0.005(3) -0.018(3)
C36 0.037(4) 0.060(4) 0.017(3) -0.002(3) 0.006(3) -0.009(3)
C37 0.034(4) 0.056(4) 0.028(4) -0.008(3) 0.006(3) -0.007(3)
C38 0.034(4) 0.059(5) 0.021(3) 0.002(3) 0.004(3) -0.008(3)
C39 0.026(3) 0.063(5) 0.044(4) -0.001(4) 0.004(3) -0.009(3)
C40 0.035(4) 0.059(5) 0.029(4) 0.002(3) 0.000(3) -0.013(3)
C41 0.033(4) 0.065(5) 0.043(4) -0.001(3) -0.002(3) 0.001(3)
C42 0.034(4) 0.062(5) 0.038(4) -0.005(3) 0.002(3) -0.009(3)
C43 0.041(4) 0.055(4) 0.047(4) -0.006(3) 0.006(3) 0.002(3)
C44 0.114(8) 0.044(5) 0.085(7) 0.008(5) 0.061(6) -0.015(5)
C45 0.114(9) 0.178(11) 0.051(6) 0.050(7) 0.044(6) 0.101(8)
C46 0.054(5) 0.165(10) 0.044(5) -0.025(6) 0.008(4) -0.025(6)
C47 0.094(6) 0.043(5) 0.054(5) -0.011(4) 0.037(5) -0.015(4)
C48 0.040(4) 0.107(7) 0.053(6) -0.010(5) 0.010(4) -0.004(5)
P1 0.0331(9) 0.0520(11) 0.0383(10) 0.0071(9) -0.0006(8) -0.0087(8)
F1 0.050(2) 0.131(4) 0.054(3) -0.025(2) 0.012(2) -0.020(2)
F2 0.205(6) 0.082(4) 0.116(4) 0.030(3) 0.042(4) 0.070(4)
F3 0.026(2) 0.283(7) 0.060(3) 0.016(4) 0.008(2) -0.016(3)
F4 0.223(6) 0.055(3) 0.126(5) 0.014(3) -0.032(4) -0.013(3)
F5 0.046(2) 0.123(3) 0.039(2) -0.014(2) 0.0058(19) -0.033(2)
F6 0.061(3) 0.253(6) 0.049(3) 0.027(3) -0.028(2) -0.054(3)
P2 0.0355(10) 0.0623(12) 0.0295(9) 0.0085(9) 0.0013(7) -0.0225(9)
F7 0.090(3) 0.186(5) 0.046(3) 0.025(3) -0.002(2) -0.090(3)
F8 0.164(5) 0.235(6) 0.063(3) -0.012(4) 0.014(4) -0.156(5)
F9 0.104(3) 0.099(3) 0.044(3) -0.016(2) 0.034(2) -0.061(3)
F10 0.059(3) 0.125(3) 0.052(3) 0.005(2) -0.003(2) -0.038(2)
F11 0.144(5) 0.200(6) 0.224(7) 0.154(5) 0.121(5) 0.121(5)
F12 0.236(8) 0.119(5) 0.154(6) -0.031(4) 0.016(5) 0.058(5)

loop_
_atom_type_symbol
_atom_type_description
_atom_type_scat_dispersion_real
_atom_type_scat_dispersion_imag
_atom_type_scat_source
C C 0.0033 0.0016 'International Tables Vol C Tables 4.2.6.8 and 6.1.1.4'
H H 0.0000 0.0000 'International Tables Vol C Tables 4.2.6.8 and 6.1.1.4'
N N 0.0061 0.0033 'International Tables Vol C Tables 4.2.6.8 and 6.1.1.4'
F F 0.0171 0.0103 'International Tables Vol C Tables 4.2.6.8 and 6.1.1.4'
P P 0.1023 0.0942 'International Tables Vol C Tables 4.2.6.8 and 6.1.1.4'
Fe Fe 0.3463 0.8444 'International Tables Vol C Tables 4.2.6.8 and 6.1.1.4'

loop_
_geom_angle_atom_site_label_1
_geom_angle_atom_site_label_2
_geom_angle_atom_site_label_3
_geom_angle
C2 Fe1 C24 120.6(3)
C2 Fe1 C20 155.8(3)
C24 Fe1 C20 40.5(2)
C2 Fe1 C22 125.8(3)
C24 Fe1 C22 68.7(3)
C20 Fe1 C22 67.6(3)
C2 Fe1 C5 68.5(2)
C24 Fe1 C5 126.0(3)
C20 Fe1 C5 108.4(3)
C22 Fe1 C5 154.2(3)
C2 Fe1 C1 41.4(2)
C24 Fe1 C1 107.4(2)
C20 Fe1 C1 120.4(2)
C22 Fe1 C1 163.7(2)
C5 Fe1 C1 40.8(2)
C2 Fe1 C23 108.3(3)
C24 Fe1 C23 40.6(2)
C20 Fe1 C23 67.6(3)
C22 Fe1 C23 40.7(2)
C5 Fe1 C23 163.6(3)
C1 Fe1 C23 126.2(2)
C2 Fe1 C21 162.8(3)
C24 Fe1 C21 68.0(3)
C20 Fe1 C21 39.9(3)
C22 Fe1 C21 40.2(2)
C5 Fe1 C21 120.3(2)
C1 Fe1 C21 154.6(3)
C23 Fe1 C21 67.6(3)
C2 Fe1 C4 68.1(2)
C24 Fe1 C4 162.7(3)
C20 Fe1 C4 125.9(3)
C22 Fe1 C4 120.1(3)
C5 Fe1 C4 40.1(2)
C1 Fe1 C4 68.4(2)
C23 Fe1 C4 155.2(3)
C21 Fe1 C4 108.2(3)
C2 Fe1 C3 39.9(2)
C24 Fe1 C3 155.0(3)
C20 Fe1 C3 163.1(3)
C22 Fe1 C3 108.1(3)
C5 Fe1 C3 67.9(2)
C1 Fe1 C3 68.4(2)
C23 Fe1 C3 120.7(3)
C21 Fe1 C3 126.4(3)
C4 Fe1 C3 40.7(2)
C17 N1 C16 119.0(5)
C17 N1 C19 120.3(6)
C16 N1 C19 120.7(6)
C5 C1 C2 106.4(5)
C5 C1 C6 128.0(5)
C2 C1 C6 125.6(5)
C5 C1 Fe1 69.5(3)
C2 C1 Fe1 68.9(3)
C6 C1 Fe1 128.3(4)
C3 C2 C1 108.6(5)
C3 C2 Fe1 70.7(3)
C1 C2 Fe1 69.7(3)
C3 C2 H2 125.7
C1 C2 H2 125.7
Fe1 C2 H2 125.4
C2 C3 C4 108.1(5)
C2 C3 Fe1 69.4(3)
C4 C3 Fe1 69.4(4)
C2 C3 H3 125.9
C4 C3 H3 125.9
Fe1 C3 H3 126.9
C5 C4 C3 108.0(5)
C5 C4 Fe1 69.8(3)
C3 C4 Fe1 69.9(3)
C5 C4 H4 126.0
C3 C4 H4 126.0
Fe1 C4 H4 125.9
C4 C5 C1 108.9(5)
C4 C5 Fe1 70.1(3)
C1 C5 Fe1 69.7(3)
C4 C5 H5 125.5
C1 C5 H5 125.5
Fe1 C5 H5 126.2
C11 C6 C7 117.3(5)
C11 C6 C1 121.1(5)
C7 C6 C1 121.5(5)
C8 C7 C6 122.4(6)
C8 C7 H7 118.8
C6 C7 H7 118.8
C7 C8 C9 119.9(6)
C7 C8 H8 120.0
C9 C8 H8 120.0
C8 C9 C10 118.7(6)
C8 C9 C12 111.4(8)
C10 C9 C12 129.9(8)
C8 C9 C12B 141.8(10)
C10 C9 C12B 99.5(10)
C12 C9 C12B 30.4(6)
C11 C10 C9 121.0(6)
C11 C10 H10 119.5
C9 C10 H10 119.5
C10 C11 C6 120.7(6)
C10 C11 H11 119.7
C6 C11 H11 119.7
C13 C12 C9 121.7(10)
C13 C12 H12 119.1
C9 C12 H12 119.1
C12 C13 C14 117.3(10)
C12 C13 H13 121.4
C14 C13 H13 121.4
C13B C12B C9 110.5(17)
C13B C12B H12B 124.8
C9 C12B H12B 124.8
C12B C13B C14 102.0(16)
C12B C13B H13B 129.0
C14 C13B H13B 129.0
C18 C14 C15 117.8(7)
C18 C14 C13 112.6(11)
C15 C14 C13 129.6(11)
C18 C14 C13B 153.6(12)
C15 C14 C13B 87.5(11)
C13 C14 C13B 43.1(7)
C16 C15 C14 119.8(7)
C16 C15 H15 120.1
C14 C15 H15 120.1
N1 C16 C15 119.9(7)
N1 C16 H16 120.0
C15 C16 H16 120.0
N1 C17 C18 122.5(6)
N1 C17 H17 118.7
C18 C17 H17 118.7
C14 C18 C17 120.9(8)
C14 C18 H18 119.5
C17 C18 H18 119.5
N1 C19 H19A 109.5
N1 C19 H19B 109.5
H19A C19 H19B 109.5
N1 C19 H19C 109.5
H19A C19 H19C 109.5
H19B C19 H19C 109.5
C21 C20 C24 109.1(6)
C21 C20 Fe1 70.3(4)
C24 C20 Fe1 69.7(4)
C21 C20 H20 125.5
C24 C20 H20 125.5
Fe1 C20 H20 126.1
C20 C21 C22 108.5(6)
C20 C21 Fe1 69.8(4)
C22 C21 Fe1 69.6(4)
C20 C21 H21 125.8
C22 C21 H21 125.8
Fe1 C21 H21 126.4
C21 C22 C23 107.4(7)
C21 C22 Fe1 70.2(4)
C23 C22 Fe1 69.9(4)
C21 C22 H22 126.3
C23 C22 H22 126.3
Fe1 C22 H22 125.2
C24 C23 C22 108.2(7)
C24 C23 Fe1 69.4(4)
C22 C23 Fe1 69.4(4)
C24 C23 H23 125.9
C22 C23 H23 125.9
Fe1 C23 H23 126.9
C20 C24 C23 106.8(6)
C20 C24 Fe1 69.8(4)
C23 C24 Fe1 70.0(4)
C20 C24 H24 126.6
C23 C24 H24 126.6
Fe1 C24 H24 125.2
C44 Fe2 C48 39.5(3)
C44 Fe2 C25 117.7(3)
C48 Fe2 C25 108.1(3)
C44 Fe2 C45 40.6(3)
C48 Fe2 C45 66.6(3)
C25 Fe2 C45 152.5(5)
C44 Fe2 C46 67.3(3)
C48 Fe2 C46 65.7(3)
C25 Fe2 C46 164.5(4)
C45 Fe2 C46 40.2(3)
C44 Fe2 C47 67.3(3)
C48 Fe2 C47 39.3(3)
C25 Fe2 C47 126.7(3)
C45 Fe2 C47 67.5(3)
C46 Fe2 C47 39.6(3)
C44 Fe2 C26 107.3(3)
C48 Fe2 C26 127.5(3)
C25 Fe2 C26 41.4(2)
C45 Fe2 C26 118.7(4)
C46 Fe2 C26 153.7(4)
C47 Fe2 C26 164.4(3)
C44 Fe2 C29 151.7(4)
C48 Fe2 C29 119.1(3)
C25 Fe2 C29 41.1(2)
C45 Fe2 C29 165.8(5)
C46 Fe2 C29 128.0(3)
C47 Fe2 C29 108.0(3)
C26 Fe2 C29 69.3(3)
C44 Fe2 C27 127.9(3)
C48 Fe2 C27 165.0(3)
C25 Fe2 C27 68.6(2)
C45 Fe2 C27 109.1(3)
C46 Fe2 C27 121.2(3)
C47 Fe2 C27 154.2(3)
C26 Fe2 C27 40.4(2)
C29 Fe2 C27 68.7(3)
C44 Fe2 C28 165.9(4)
C48 Fe2 C28 153.6(3)
C25 Fe2 C28 68.5(2)
C45 Fe2 C28 128.5(4)
C46 Fe2 C28 110.3(3)
C47 Fe2 C28 120.5(3)
C26 Fe2 C28 68.2(2)
C29 Fe2 C28 40.9(2)
C27 Fe2 C28 40.2(2)
C40 N2 C41 118.5(5)
C40 N2 C43 120.9(5)
C41 N2 C43 120.6(5)
C29 C25 C26 108.5(5)
C29 C25 Fe2 70.5(3)
C26 C25 Fe2 70.0(4)
C29 C25 H25 125.7
C26 C25 H25 125.7
Fe2 C25 H25 125.4
C27 C26 C25 107.3(5)
C27 C26 Fe2 70.1(4)
C25 C26 Fe2 68.6(3)
C27 C26 H26 126.3
C25 C26 H26 126.3
Fe2 C26 H26 126.5
C28 C27 C26 108.7(5)
C28 C27 Fe2 70.0(3)
C26 C27 Fe2 69.5(3)
C28 C27 H27 125.6
C26 C27 H27 125.6
Fe2 C27 H27 126.5
C27 C28 C29 108.8(5)
C27 C28 Fe2 69.7(3)
C29 C28 Fe2 69.4(3)
C27 C28 H28 125.6
C29 C28 H28 125.6
Fe2 C28 H28 126.8
C25 C29 C28 106.7(6)
C25 C29 C30 126.4(5)
C28 C29 C30 126.8(5)
C25 C29 Fe2 68.5(3)
C28 C29 Fe2 69.7(3)
C30 C29 Fe2 124.2(4)
C31 C30 C35 117.1(5)
C31 C30 C29 121.0(5)
C35 C30 C29 121.9(5)
C32 C31 C30 120.9(6)
C32 C31 H31 119.5
C30 C31 H31 119.5
C31 C32 C33 122.1(5)
C31 C32 H32 118.9
C33 C32 H32 118.9
C32 C33 C34 116.5(6)
C32 C33 C36 120.5(5)
C34 C33 C36 122.9(5)
C35 C34 C33 121.4(5)
C35 C34 H34 119.3
C33 C34 H34 119.3
C34 C35 C30 121.9(5)
C34 C35 H35 119.1
C30 C35 H35 119.1
C37 C36 C33 128.0(5)
C37 C36 H36 116.0
C33 C36 H36 116.0
C36 C37 C38 125.9(6)
C36 C37 H37 117.0
C38 C37 H37 117.0
C42 C38 C39 115.2(6)
C42 C38 C37 121.6(5)
C39 C38 C37 123.2(6)
C40 C39 C38 122.0(6)
C40 C39 H39 119.0
C38 C39 H39 119.0
N2 C40 C39 121.1(6)
N2 C40 H40 119.5
C39 C40 H40 119.5
N2 C41 C42 122.5(6)
N2 C41 H41 118.8
C42 C41 H41 118.8
C41 C42 C38 120.6(6)
C41 C42 H42 119.7
C38 C42 H42 119.7
N2 C43 H43A 109.5
N2 C43 H43B 109.5
H43A C43 H43B 109.5
N2 C43 H43C 109.5
H43A C43 H43C 109.5
H43B C43 H43C 109.5
C48 C44 C45 106.8(8)
C48 C44 Fe2 70.3(4)
C45 C44 Fe2 70.1(5)
C48 C44 H44 126.6
C45 C44 H44 126.6
Fe2 C44 H44 124.7
C46 C45 C44 106.6(7)
C46 C45 Fe2 70.1(5)
C44 C45 Fe2 69.3(5)
C46 C45 H45 126.7
C44 C45 H45 126.7
Fe2 C45 H45 125.5
C47 C46 C45 109.2(8)
C47 C46 Fe2 70.5(4)
C45 C46 Fe2 69.7(5)
C47 C46 H46 125.4
C45 C46 H46 125.4
Fe2 C46 H46 126.0
C48 C47 C46 106.4(7)
C48 C47 Fe2 69.5(4)
C46 C47 Fe2 70.0(4)
C48 C47 H47 126.8
C46 C47 H47 126.8
Fe2 C47 H47 125.3
C47 C48 C44 111.0(8)
C47 C48 Fe2 71.2(4)
C44 C48 Fe2 70.2(4)
C47 C48 H48 124.5
C44 C48 H48 124.5
Fe2 C48 H48 125.7
F4 P1 F3 89.0(3)
F4 P1 F2 178.7(3)
F3 P1 F2 91.9(3)
F4 P1 F1 90.8(3)
F3 P1 F1 179.8(3)
F2 P1 F1 88.3(3)
F4 P1 F6 90.3(3)
F3 P1 F6 90.5(2)
F2 P1 F6 90.6(3)
F1 P1 F6 89.6(2)
F4 P1 F5 90.3(3)
F3 P1 F5 88.3(2)
F2 P1 F5 88.8(3)
F1 P1 F5 91.6(2)
F6 P1 F5 178.7(3)
F11 P2 F8 95.9(4)
F11 P2 F10 92.5(4)
F8 P2 F10 171.6(4)
F11 P2 F12 179.6(4)
F8 P2 F12 83.7(4)
F10 P2 F12 87.9(3)
F11 P2 F9 88.1(3)
F8 P2 F9 87.4(2)
F10 P2 F9 92.3(2)
F12 P2 F9 91.7(3)
F11 P2 F7 87.4(3)
F8 P2 F7 91.9(2)
F10 P2 F7 89.0(2)
F12 P2 F7 92.8(3)
F9 P2 F7 175.4(3)

loop_
_geom_bond_atom_site_label_1
_geom_bond_atom_site_label_2
_geom_bond_distance
Fe1 C2 2.028(6)
Fe1 C24 2.030(7)
Fe1 C20 2.032(7)
Fe1 C22 2.032(6)
Fe1 C5 2.035(6)
Fe1 C1 2.038(5)
Fe1 C23 2.038(6)
Fe1 C21 2.039(6)
Fe1 C4 2.040(6)
Fe1 C3 2.046(6)
N1 C17 1.332(7)
N1 C16 1.343(8)
N1 C19 1.461(6)
C1 C5 1.419(7)
C1 C2 1.436(7)
C1 C6 1.467(7)
C2 C3 1.391(7)
C2 H2 0.9500
C3 C4 1.422(7)
C3 H3 0.9500
C4 C5 1.395(7)
C4 H4 0.9500
C5 H5 0.9500
C6 C11 1.397(7)
C6 C7 1.421(7)
C7 C8 1.358(8)
C7 H7 0.9500
C8 C9 1.397(9)
C8 H8 0.9500
C9 C10 1.411(9)
C9 C12 1.457(12)
C9 C12B 1.68(2)
C10 C11 1.375(7)
C10 H10 0.9500
C11 H11 0.9500
C12 C13 1.315(18)
C12 H12 0.9500
C13 C14 1.562(12)
C13 H13 0.9500
C12B C13B 1.32(3)
C12B H12B 0.9500
C13B C14 1.58(2)
C13B H13B 0.9500
C14 C18 1.333(12)
C14 C15 1.399(12)
C15 C16 1.384(10)
C15 H15 0.9500
C16 H16 0.9500
C17 C18 1.350(8)
C17 H17 0.9500
C18 H18 0.9500
C19 H19A 0.9800
C19 H19B 0.9800
C19 H19C 0.9800
C20 C21 1.388(9)
C20 C24 1.406(9)
C20 H20 0.9500
C21 C22 1.398(9)
C21 H21 0.9500
C22 C23 1.415(8)
C22 H22 0.9500
C23 C24 1.413(9)
C23 H23 0.9500
C24 H24 0.9500
Fe2 C44 2.011(7)
Fe2 C48 2.012(6)
Fe2 C25 2.017(6)
Fe2 C45 2.021(8)
Fe2 C46 2.027(8)
Fe2 C47 2.033(6)
Fe2 C26 2.035(6)
Fe2 C29 2.043(6)
Fe2 C27 2.044(6)
Fe2 C28 2.047(6)
N2 C40 1.337(7)
N2 C41 1.348(7)
N2 C43 1.468(7)
C25 C29 1.424(8)
C25 C26 1.433(8)
C25 H25 0.9500
C26 C27 1.410(8)
C26 H26 0.9500
C27 C28 1.407(8)
C27 H27 0.9500
C28 C29 1.428(8)
C28 H28 0.9500
C29 C30 1.476(8)
C30 C31 1.397(7)
C30 C35 1.407(7)
C31 C32 1.358(7)
C31 H31 0.9500
C32 C33 1.404(7)
C32 H32 0.9500
C33 C34 1.405(7)
C33 C36 1.448(7)
C34 C35 1.347(7)
C34 H34 0.9500
C35 H35 0.9500
C36 C37 1.331(7)
C36 H36 0.9500
C37 C38 1.450(8)
C37 H37 0.9500
C38 C42 1.378(8)
C38 C39 1.414(7)
C39 C40 1.347(7)
C39 H39 0.9500
C40 H40 0.9500
C41 C42 1.361(8)
C41 H41 0.9500
C42 H42 0.9500
C43 H43A 0.9800
C43 H43B 0.9800
C43 H43C 0.9800
C44 C48 1.360(10)
C44 C45 1.399(12)
C44 H44 0.9500
C45 C46 1.391(12)
C45 H45 0.9500
C46 C47 1.374(11)
C46 H46 0.9500
C47 C48 1.360(9)
C47 H47 0.9500
C48 H48 0.9500
P1 F4 1.530(4)
P1 F3 1.548(4)
P1 F2 1.549(4)
P1 F1 1.562(4)
P1 F6 1.569(4)
P1 F5 1.573(4)
P2 F11 1.519(5)
P2 F8 1.543(5)
P2 F10 1.555(4)
P2 F12 1.563(6)
P2 F9 1.567(3)
P2 F7 1.568(4)

loop_
_geom_torsion_atom_site_label_1
_geom_torsion_atom_site_label_2
_geom_torsion_atom_site_label_3
_geom_torsion_atom_site_label_4
_geom_torsion
C2 Fe1 C1 C5 117.8(5)
C24 Fe1 C1 C5 -125.4(4)
C20 Fe1 C1 C5 -83.1(4)
C22 Fe1 C1 C5 161.3(9)
C23 Fe1 C1 C5 -166.3(4)
C21 Fe1 C1 C5 -50.1(7)
C4 Fe1 C1 C5 36.8(3)
C3 Fe1 C1 C5 80.8(4)
C24 Fe1 C1 C2 116.8(4)
C20 Fe1 C1 C2 159.1(3)
C22 Fe1 C1 C2 43.5(10)
C5 Fe1 C1 C2 -117.8(5)
C23 Fe1 C1 C2 76.0(4)
C21 Fe1 C1 C2 -167.9(6)
C4 Fe1 C1 C2 -81.0(3)
C3 Fe1 C1 C2 -37.0(3)
C2 Fe1 C1 C6 -119.4(6)
C24 Fe1 C1 C6 -2.5(6)
C20 Fe1 C1 C6 39.8(6)
C22 Fe1 C1 C6 -75.9(11)
C5 Fe1 C1 C6 122.9(6)
C23 Fe1 C1 C6 -43.4(6)
C21 Fe1 C1 C6 72.7(8)
C4 Fe1 C1 C6 159.7(5)
C3 Fe1 C1 C6 -156.4(5)
C5 C1 C2 C3 0.6(6)
C6 C1 C2 C3 -176.9(5)
Fe1 C1 C2 C3 60.3(4)
C5 C1 C2 Fe1 -59.7(4)
C6 C1 C2 Fe1 122.8(5)
C24 Fe1 C2 C3 159.1(3)
C20 Fe1 C2 C3 -167.9(6)
C22 Fe1 C2 C3 74.5(4)
C5 Fe1 C2 C3 -80.9(3)
C1 Fe1 C2 C3 -119.3(4)
C23 Fe1 C2 C3 116.3(4)
C21 Fe1 C2 C3 43.0(9)
C4 Fe1 C2 C3 -37.6(3)
C24 Fe1 C2 C1 -81.6(4)
C20 Fe1 C2 C1 -48.7(7)
C22 Fe1 C2 C1 -166.2(3)
C5 Fe1 C2 C1 38.4(3)
C23 Fe1 C2 C1 -124.5(4)
C21 Fe1 C2 C1 162.3(8)
C4 Fe1 C2 C1 81.7(3)
C3 Fe1 C2 C1 119.3(4)
C1 C2 C3 C4 -0.9(6)
Fe1 C2 C3 C4 58.7(4)
C1 C2 C3 Fe1 -59.6(4)
C24 Fe1 C3 C2 -46.6(7)
C20 Fe1 C3 C2 162.9(8)
C22 Fe1 C3 C2 -124.7(3)
C5 Fe1 C3 C2 82.4(3)
C1 Fe1 C3 C2 38.3(3)
C23 Fe1 C3 C2 -81.9(4)
C21 Fe1 C3 C2 -165.5(3)
C4 Fe1 C3 C2 119.8(5)
C2 Fe1 C3 C4 -119.8(5)
C24 Fe1 C3 C4 -166.4(6)
C20 Fe1 C3 C4 43.1(10)
C22 Fe1 C3 C4 115.5(4)
C5 Fe1 C3 C4 -37.4(3)
C1 Fe1 C3 C4 -81.5(4)
C23 Fe1 C3 C4 158.3(4)
C21 Fe1 C3 C4 74.7(4)
C2 C3 C4 C5 0.9(7)
Fe1 C3 C4 C5 59.6(4)
C2 C3 C4 Fe1 -58.7(4)
C2 Fe1 C4 C5 -82.2(4)
C24 Fe1 C4 C5 41.4(10)
C20 Fe1 C4 C5 75.2(5)
C22 Fe1 C4 C5 158.1(4)
C1 Fe1 C4 C5 -37.4(3)
C23 Fe1 C4 C5 -168.5(6)
C21 Fe1 C4 C5 115.8(4)
C3 Fe1 C4 C5 -119.0(5)
C2 Fe1 C4 C3 36.9(3)
C24 Fe1 C4 C3 160.5(8)
C20 Fe1 C4 C3 -165.8(4)
C22 Fe1 C4 C3 -82.9(4)
C5 Fe1 C4 C3 119.0(5)
C1 Fe1 C4 C3 81.6(4)
C23 Fe1 C4 C3 -49.5(8)
C21 Fe1 C4 C3 -125.2(4)
C3 C4 C5 C1 -0.6(7)
Fe1 C4 C5 C1 59.1(4)
C3 C4 C5 Fe1 -59.7(4)
C2 C1 C5 C4 0.0(7)
C6 C1 C5 C4 177.4(5)
Fe1 C1 C5 C4 -59.4(4)
C2 C1 C5 Fe1 59.4(4)
C6 C1 C5 Fe1 -123.2(6)
C2 Fe1 C5 C4 81.1(4)
C24 Fe1 C5 C4 -165.9(4)
C20 Fe1 C5 C4 -124.4(4)
C22 Fe1 C5 C4 -47.9(8)
C1 Fe1 C5 C4 120.1(5)
C23 Fe1 C5 C4 162.8(10)
C21 Fe1 C5 C4 -82.3(5)
C3 Fe1 C5 C4 38.0(3)
C2 Fe1 C5 C1 -38.9(3)
C24 Fe1 C5 C1 74.0(4)
C20 Fe1 C5 C1 115.5(4)
C22 Fe1 C5 C1 -168.0(6)
C23 Fe1 C5 C1 42.7(12)
C21 Fe1 C5 C1 157.6(4)
C4 Fe1 C5 C1 -120.1(5)
C3 Fe1 C5 C1 -82.1(4)
C5 C1 C6 C11 -27.3(9)
C2 C1 C6 C11 149.6(5)
Fe1 C1 C6 C11 -120.3(5)
C5 C1 C6 C7 155.3(6)
C2 C1 C6 C7 -27.7(8)
Fe1 C1 C6 C7 62.4(7)
C11 C6 C7 C8 0.9(8)
C1 C6 C7 C8 178.3(5)
C6 C7 C8 C9 -1.4(9)
C7 C8 C9 C10 1.7(9)
C7 C8 C9 C12 179.4(6)
C7 C8 C9 C12B 178.1(11)
C8 C9 C10 C11 -1.6(9)
C12 C9 C10 C11 -178.8(6)
C12B C9 C10 C11 -179.4(8)
C9 C10 C11 C6 1.2(9)
C7 C6 C11 C10 -0.8(8)
C1 C6 C11 C10 -178.2(5)
C8 C9 C12 C13 -175.9(7)
C10 C9 C12 C13 1.4(11)
C12B C9 C12 C13 2.5(13)
C9 C12 C13 C14 179.6(7)
C8 C9 C12B C13B 7(2)
C10 C9 C12B C13B -176.3(12)
C12 C9 C12B C13B 4.6(10)
C9 C12B C13B C14 -175.0(9)
C12 C13 C14 C18 -161.6(8)
C12 C13 C14 C15 19.9(13)
C12 C13 C14 C13B 5.6(9)
C12B C13B C14 C18 28(2)
C12B C13B C14 C15 -168.9(12)
C12B C13B C14 C13 0.1(10)
C18 C14 C15 C16 0.2(12)
C13 C14 C15 C16 178.7(6)
C13B C14 C15 C16 -171.6(8)
C17 N1 C16 C15 -0.1(9)
C19 N1 C16 C15 -179.4(6)
C14 C15 C16 N1 0.0(10)
C16 N1 C17 C18 -0.1(9)
C19 N1 C17 C18 179.2(6)
C15 C14 C18 C17 -0.4(12)
C13 C14 C18 C17 -179.1(6)
C13B C14 C18 C17 161.0(17)
N1 C17 C18 C14 0.3(10)
C2 Fe1 C20 C21 -166.2(5)
C24 Fe1 C20 C21 -120.2(6)
C22 Fe1 C20 C21 -37.3(4)
C5 Fe1 C20 C21 115.5(4)
C1 Fe1 C20 C21 158.6(4)
C23 Fe1 C20 C21 -81.5(4)
C4 Fe1 C20 C21 74.6(5)
C3 Fe1 C20 C21 41.2(10)
C2 Fe1 C20 C24 -46.1(8)
C22 Fe1 C20 C24 82.9(4)
C5 Fe1 C20 C24 -124.3(4)
C1 Fe1 C20 C24 -81.2(4)
C23 Fe1 C20 C24 38.7(4)
C21 Fe1 C20 C24 120.2(6)
C4 Fe1 C20 C24 -165.3(4)
C3 Fe1 C20 C24 161.3(7)
C24 C20 C21 C22 0.0(8)
Fe1 C20 C21 C22 59.1(5)
C24 C20 C21 Fe1 -59.1(4)
C2 Fe1 C21 C20 160.8(8)
C24 Fe1 C21 C20 37.3(4)
C22 Fe1 C21 C20 119.8(6)
C5 Fe1 C21 C20 -82.6(5)
C1 Fe1 C21 C20 -47.1(8)
C23 Fe1 C21 C20 81.3(4)
C4 Fe1 C21 C20 -124.7(4)
C3 Fe1 C21 C20 -166.2(4)
C2 Fe1 C21 C22 41.0(11)
C24 Fe1 C21 C22 -82.5(5)
C20 Fe1 C21 C22 -119.8(6)
C5 Fe1 C21 C22 157.6(4)
C1 Fe1 C21 C22 -166.9(5)
C23 Fe1 C21 C22 -38.5(4)
C4 Fe1 C21 C22 115.5(5)
C3 Fe1 C21 C22 74.0(5)
C20 C21 C22 C23 1.1(8)
Fe1 C21 C22 C23 60.2(5)
C20 C21 C22 Fe1 -59.2(5)
C2 Fe1 C22 C21 -166.1(4)
C24 Fe1 C22 C21 80.8(5)
C20 Fe1 C22 C21 37.0(4)
C5 Fe1 C22 C21 -49.1(9)
C1 Fe1 C22 C21 159.7(8)
C23 Fe1 C22 C21 118.1(7)
C4 Fe1 C22 C21 -82.6(5)
C3 Fe1 C22 C21 -125.5(5)
C2 Fe1 C22 C23 75.7(5)
C24 Fe1 C22 C23 -37.3(4)
C20 Fe1 C22 C23 -81.1(5)
C5 Fe1 C22 C23 -167.2(6)
C1 Fe1 C22 C23 41.6(11)
C21 Fe1 C22 C23 -118.1(7)
C4 Fe1 C22 C23 159.3(4)
C3 Fe1 C22 C23 116.3(4)
C21 C22 C23 C24 -1.7(8)
Fe1 C22 C23 C24 58.7(5)
C21 C22 C23 Fe1 -60.4(5)
C2 Fe1 C23 C24 116.0(4)
C20 Fe1 C23 C24 -38.6(4)
C22 Fe1 C23 C24 -119.9(6)
C5 Fe1 C23 C24 40.2(12)
C1 Fe1 C23 C24 73.5(5)
C21 Fe1 C23 C24 -81.9(5)
C4 Fe1 C23 C24 -166.8(6)
C3 Fe1 C23 C24 158.0(4)
C2 Fe1 C23 C22 -124.2(4)
C24 Fe1 C23 C22 119.9(6)
C20 Fe1 C23 C22 81.3(5)
C5 Fe1 C23 C22 160.1(9)
C1 Fe1 C23 C22 -166.6(4)
C21 Fe1 C23 C22 38.0(4)
C4 Fe1 C23 C22 -46.9(8)
C3 Fe1 C23 C22 -82.2(5)
C21 C20 C24 C23 -1.1(7)
Fe1 C20 C24 C23 -60.5(4)
C21 C20 C24 Fe1 59.5(5)
C22 C23 C24 C20 1.7(7)
Fe1 C23 C24 C20 60.4(4)
C22 C23 C24 Fe1 -58.7(5)
C2 Fe1 C24 C20 160.0(4)
C22 Fe1 C24 C20 -80.1(4)
C5 Fe1 C24 C20 75.6(5)
C1 Fe1 C24 C20 116.7(4)
C23 Fe1 C24 C20 -117.4(6)
C21 Fe1 C24 C20 -36.7(4)
C4 Fe1 C24 C20 43.8(10)
C3 Fe1 C24 C20 -167.3(5)
C2 Fe1 C24 C23 -82.6(4)
C20 Fe1 C24 C23 117.4(6)
C22 Fe1 C24 C23 37.4(4)
C5 Fe1 C24 C23 -167.0(4)
C1 Fe1 C24 C23 -125.8(4)
C21 Fe1 C24 C23 80.7(4)
C4 Fe1 C24 C23 161.3(8)
C3 Fe1 C24 C23 -49.8(8)
C44 Fe2 C25 C29 155.7(4)
C48 Fe2 C25 C29 113.9(4)
C45 Fe2 C25 C29 -172.1(6)
C46 Fe2 C25 C29 50.5(12)
C47 Fe2 C25 C29 74.5(4)
C26 Fe2 C25 C29 -119.2(5)
C27 Fe2 C25 C29 -81.6(4)
C28 Fe2 C25 C29 -38.2(3)
C44 Fe2 C25 C26 -85.0(5)
C48 Fe2 C25 C26 -126.8(4)
C45 Fe2 C25 C26 -52.9(7)
C46 Fe2 C25 C26 169.7(10)
C47 Fe2 C25 C26 -166.3(4)
C29 Fe2 C25 C26 119.2(5)
C27 Fe2 C25 C26 37.6(3)
C28 Fe2 C25 C26 81.0(4)
C29 C25 C26 C27 0.4(7)
Fe2 C25 C26 C27 -59.7(4)
C29 C25 C26 Fe2 60.1(4)
C44 Fe2 C26 C27 -128.7(5)
C48 Fe2 C26 C27 -167.5(4)
C25 Fe2 C26 C27 118.8(5)
C45 Fe2 C26 C27 -86.1(6)
C46 Fe2 C26 C27 -55.1(8)
C47 Fe2 C26 C27 163.8(9)
C29 Fe2 C26 C27 81.0(4)
C28 Fe2 C26 C27 37.0(4)
C44 Fe2 C26 C25 112.5(5)
C48 Fe2 C26 C25 73.7(5)
C45 Fe2 C26 C25 155.1(5)
C46 Fe2 C26 C25 -173.8(6)
C47 Fe2 C26 C25 45.1(12)
C29 Fe2 C26 C25 -37.8(3)
C27 Fe2 C26 C25 -118.8(5)
C28 Fe2 C26 C25 -81.8(4)
C25 C26 C27 C28 -0.4(7)
Fe2 C26 C27 C28 -59.2(4)
C25 C26 C27 Fe2 58.8(4)
C44 Fe2 C27 C28 -169.3(5)
C48 Fe2 C27 C28 161.5(11)
C25 Fe2 C27 C28 81.6(4)
C45 Fe2 C27 C28 -127.7(6)
C46 Fe2 C27 C28 -85.0(5)
C47 Fe2 C27 C28 -50.0(8)
C26 Fe2 C27 C28 120.1(5)
C29 Fe2 C27 C28 37.3(3)
C44 Fe2 C27 C26 70.7(6)
C48 Fe2 C27 C26 41.5(13)
C25 Fe2 C27 C26 -38.5(4)
C45 Fe2 C27 C26 112.2(6)
C46 Fe2 C27 C26 154.9(5)
C47 Fe2 C27 C26 -170.1(6)
C29 Fe2 C27 C26 -82.7(4)
C28 Fe2 C27 C26 -120.1(5)
C26 C27 C28 C29 0.2(7)
Fe2 C27 C28 C29 -58.6(4)
C26 C27 C28 Fe2 58.8(4)
C44 Fe2 C28 C27 37.0(14)
C48 Fe2 C28 C27 -169.4(6)
C25 Fe2 C28 C27 -81.9(4)
C45 Fe2 C28 C27 72.9(6)
C46 Fe2 C28 C27 114.6(5)
C47 Fe2 C28 C27 157.3(4)
C26 Fe2 C28 C27 -37.2(4)
C29 Fe2 C28 C27 -120.3(5)
C44 Fe2 C28 C29 157.3(12)
C48 Fe2 C28 C29 -49.0(8)
C25 Fe2 C28 C29 38.4(3)
C45 Fe2 C28 C29 -166.8(5)
C46 Fe2 C28 C29 -125.1(5)
C47 Fe2 C28 C29 -82.4(5)
C26 Fe2 C28 C29 83.1(4)
C27 Fe2 C28 C29 120.3(5)
C26 C25 C29 C28 -0.3(7)
Fe2 C25 C29 C28 59.5(4)
C26 C25 C29 C30 -177.2(5)
Fe2 C25 C29 C30 -117.3(6)
C26 C25 C29 Fe2 -59.8(4)
C27 C28 C29 C25 0.0(6)
Fe2 C28 C29 C25 -58.8(4)
C27 C28 C29 C30 176.9(5)
Fe2 C28 C29 C30 118.1(6)
C27 C28 C29 Fe2 58.8(4)
C44 Fe2 C29 C25 -50.2(7)
C48 Fe2 C29 C25 -84.3(5)
C45 Fe2 C29 C25 165.1(11)
C46 Fe2 C29 C25 -164.9(4)
C47 Fe2 C29 C25 -125.6(4)
C26 Fe2 C29 C25 38.1(3)
C27 Fe2 C29 C25 81.5(4)
C28 Fe2 C29 C25 118.3(5)
C44 Fe2 C29 C28 -168.5(6)
C48 Fe2 C29 C28 157.4(4)
C25 Fe2 C29 C28 -118.3(5)
C45 Fe2 C29 C28 46.7(13)
C46 Fe2 C29 C28 76.8(5)
C47 Fe2 C29 C28 116.0(4)
C26 Fe2 C29 C28 -80.2(4)
C27 Fe2 C29 C28 -36.8(3)
C44 Fe2 C29 C30 70.1(8)
C48 Fe2 C29 C30 36.0(6)
C25 Fe2 C29 C30 120.3(6)
C45 Fe2 C29 C30 -74.7(13)
C46 Fe2 C29 C30 -44.6(7)
C47 Fe2 C29 C30 -5.4(6)
C26 Fe2 C29 C30 158.4(5)
C27 Fe2 C29 C30 -158.2(5)
C28 Fe2 C29 C30 -121.4(6)
C25 C29 C30 C31 -160.7(5)
C28 C29 C30 C31 23.1(9)
Fe2 C29 C30 C31 112.2(5)
C25 C29 C30 C35 18.2(9)
C28 C29 C30 C35 -158.0(5)
Fe2 C29 C30 C35 -68.9(7)
C35 C30 C31 C32 1.9(8)
C29 C30 C31 C32 -179.1(5)
C30 C31 C32 C33 -0.2(8)
C31 C32 C33 C34 -1.0(8)
C31 C32 C33 C36 177.6(5)
C32 C33 C34 C35 0.5(8)
C36 C33 C34 C35 -178.2(5)
C33 C34 C35 C30 1.3(8)
C31 C30 C35 C34 -2.5(8)
C29 C30 C35 C34 178.5(5)
C32 C33 C36 C37 -179.0(5)
C34 C33 C36 C37 -0.4(9)
C33 C36 C37 C38 177.7(5)
C36 C37 C38 C42 177.3(6)
C36 C37 C38 C39 -3.5(9)
C42 C38 C39 C40 0.3(9)
C37 C38 C39 C40 -178.9(5)
C41 N2 C40 C39 2.7(8)
C43 N2 C40 C39 -177.4(5)
C38 C39 C40 N2 -2.2(9)
C40 N2 C41 C42 -1.4(9)
C43 N2 C41 C42 178.7(5)
N2 C41 C42 C38 -0.4(9)
C39 C38 C42 C41 0.9(9)
C37 C38 C42 C41 -179.8(5)
C25 Fe2 C44 C48 -85.0(6)
C45 Fe2 C44 C48 117.2(8)
C46 Fe2 C44 C48 78.8(5)
C47 Fe2 C44 C48 35.7(5)
C26 Fe2 C44 C48 -128.7(5)
C29 Fe2 C44 C48 -50.3(8)
C27 Fe2 C44 C48 -168.5(4)
C28 Fe2 C44 C48 161.9(10)
C48 Fe2 C44 C45 -117.2(8)
C25 Fe2 C44 C45 157.8(6)
C46 Fe2 C44 C45 -38.4(5)
C47 Fe2 C44 C45 -81.4(6)
C26 Fe2 C44 C45 114.2(6)
C29 Fe2 C44 C45 -167.4(6)
C27 Fe2 C44 C45 74.3(7)
C28 Fe2 C44 C45 44.8(15)
C48 C44 C45 C46 -0.5(9)
Fe2 C44 C45 C46 60.5(6)
C48 C44 C45 Fe2 -61.0(5)
C44 Fe2 C45 C46 -117.5(7)
C48 Fe2 C45 C46 -79.4(5)
C25 Fe2 C45 C46 -163.8(6)
C47 Fe2 C45 C46 -36.6(5)
C26 Fe2 C45 C46 159.3(5)
C29 Fe2 C45 C46 37.7(14)
C27 Fe2 C45 C46 116.1(5)
C28 Fe2 C45 C46 75.3(6)
C48 Fe2 C45 C44 38.1(5)
C25 Fe2 C45 C44 -46.3(9)
C46 Fe2 C45 C44 117.5(7)
C47 Fe2 C45 C44 80.9(5)
C26 Fe2 C45 C44 -83.3(6)
C29 Fe2 C45 C44 155.2(10)
C27 Fe2 C45 C44 -126.5(5)
C28 Fe2 C45 C44 -167.3(4)
C44 C45 C46 C47 -0.4(9)
Fe2 C45 C46 C47 59.6(5)
C44 C45 C46 Fe2 -60.0(6)
C44 Fe2 C46 C47 -81.4(5)
C48 Fe2 C46 C47 -38.2(4)
C25 Fe2 C46 C47 30.8(13)
C45 Fe2 C46 C47 -120.2(7)
C26 Fe2 C46 C47 -164.7(5)
C29 Fe2 C46 C47 70.8(5)
C27 Fe2 C46 C47 156.9(4)
C28 Fe2 C46 C47 113.6(5)
C44 Fe2 C46 C45 38.8(5)
C48 Fe2 C46 C45 82.0(5)
C25 Fe2 C46 C45 151.0(10)
C47 Fe2 C46 C45 120.2(7)
C26 Fe2 C46 C45 -44.5(9)
C29 Fe2 C46 C45 -169.0(5)
C27 Fe2 C46 C45 -82.9(6)
C28 Fe2 C46 C45 -126.2(6)
C45 C46 C47 C48 1.2(9)
Fe2 C46 C47 C48 60.3(5)
C45 C46 C47 Fe2 -59.1(6)
C44 Fe2 C47 C48 -35.9(5)
C25 Fe2 C47 C48 72.6(6)
C45 Fe2 C47 C48 -80.1(6)
C46 Fe2 C47 C48 -117.2(7)
C26 Fe2 C47 C48 36.9(13)
C29 Fe2 C47 C48 114.3(5)
C27 Fe2 C47 C48 -167.7(6)
C28 Fe2 C47 C48 157.3(5)
C44 Fe2 C47 C46 81.3(5)
C48 Fe2 C47 C46 117.2(7)
C25 Fe2 C47 C46 -170.2(5)
C45 Fe2 C47 C46 37.1(5)
C26 Fe2 C47 C46 154.1(10)
C29 Fe2 C47 C46 -128.5(5)
C27 Fe2 C47 C46 -50.4(8)
C28 Fe2 C47 C46 -85.5(5)
C46 C47 C48 C44 -1.5(8)
Fe2 C47 C48 C44 59.1(5)
C46 C47 C48 Fe2 -60.6(5)
C45 C44 C48 C47 1.3(9)
Fe2 C44 C48 C47 -59.6(5)
C45 C44 C48 Fe2 60.9(5)
C44 Fe2 C48 C47 121.7(8)
C25 Fe2 C48 C47 -126.4(5)
C45 Fe2 C48 C47 82.6(6)
C46 Fe2 C48 C47 38.4(5)
C26 Fe2 C48 C47 -168.3(5)
C29 Fe2 C48 C47 -83.0(5)
C27 Fe2 C48 C47 158.9(10)
C28 Fe2 C48 C47 -48.5(9)
C25 Fe2 C48 C44 111.9(6)
C45 Fe2 C48 C44 -39.1(6)
C46 Fe2 C48 C44 -83.2(6)
C47 Fe2 C48 C44 -121.7(8)
C26 Fe2 C48 C44 70.0(6)
C29 Fe2 C48 C44 155.4(5)
C27 Fe2 C48 C44 37.3(14)
C28 Fe2 C48 C44 -170.2(6)
